data_7047081
loop_
_publ_author_name
'Xu, Hailong'
'Zhou, Hong'
'Feng, Lu'
'Wang, Qiaoyun'
'Chen, Rui'
'Huang, Wentao'
'Wu, Xixi'

_publ_section_title
;
 Synthesis, crystal structures, and magnetic properties of six transition
 metal phosphonates.
;
_journal_issue 32
_journal_name_full 'Dalton transactions (Cambridge, England : 2003)'
_journal_page_first 11226
_journal_page_last 11238
_journal_paper_doi 10.1039/c8dt02070a
_journal_volume 47
_journal_year 2018
_chemical_formula_sum 'C18 H34 Co3 F2 N2 O18 P4'
_chemical_formula_weight 905.14
_space_group_crystal_system monoclinic
_space_group_IT_number 14
_space_group_name_Hall '-P 2ybc'
_space_group_name_H-M_alt 'P 1 21/c 1'
_symmetry_space_group_name_Hall '-P 2ybc'
_symmetry_space_group_name_H-M 'P 1 21/c 1'
_atom_sites_solution_hydrogens mixed
_audit_creation_method SHELXL-2014/7
_audit_update_record
;
2018-06-22 deposited with the CCDC.
2018-07-20 downloaded from the CCDC.
;
_cell_angle_alpha 90
_cell_angle_beta 92.796(4)
_cell_angle_gamma 90
_cell_formula_units_Z 2
_cell_length_a 12.7521(13)
_cell_length_b 12.5160(11)
_cell_length_c 9.5143(10)
_cell_measurement_temperature 173(2)
_cell_volume 1516.7(3)
_computing_structure_refinement 'SHELXL-2014/7 (Sheldrick, 2014)'
_diffrn_ambient_temperature 173(2)
_diffrn_measured_fraction_theta_full 0.998
_diffrn_measured_fraction_theta_max 0.998
_diffrn_radiation_type MoK\a
_diffrn_radiation_wavelength 0.71073
_diffrn_reflns_av_R_equivalents 0.0985
_diffrn_reflns_av_unetI/netI 0.0928
_diffrn_reflns_Laue_measured_fraction_full 0.998
_diffrn_reflns_Laue_measured_fraction_max 0.998
_diffrn_reflns_limit_h_max 15
_diffrn_reflns_limit_h_min -15
_diffrn_reflns_limit_k_max 14
_diffrn_reflns_limit_k_min -14
_diffrn_reflns_limit_l_max 10
_diffrn_reflns_limit_l_min -11
_diffrn_reflns_number 8653
_diffrn_reflns_point_group_measured_fraction_full 0.998
_diffrn_reflns_point_group_measured_fraction_max 0.998
_diffrn_reflns_theta_full 24.997
_diffrn_reflns_theta_max 24.997
_diffrn_reflns_theta_min 3.077
_exptl_absorpt_coefficient_mu 1.929
_exptl_crystal_density_diffrn 1.982
_exptl_crystal_F_000 918
_refine_diff_density_max 0.599
_refine_diff_density_min -0.575
_refine_diff_density_rms 0.128
_refine_ls_extinction_method none
_refine_ls_goodness_of_fit_ref 1.008
_refine_ls_hydrogen_treatment constr
_refine_ls_matrix_type full
_refine_ls_number_parameters 214
_refine_ls_number_reflns 2671
_refine_ls_number_restraints 0
_refine_ls_restrained_S_all 1.008
_refine_ls_R_factor_all 0.0892
_refine_ls_R_factor_gt 0.0493
_refine_ls_shift/su_max 0.001
_refine_ls_shift/su_mean 0.000
_refine_ls_structure_factor_coef Fsqd
_refine_ls_weighting_details 'w=1/[\s^2^(Fo^2^)+(0.0306P)^2^] where P=(Fo^2^+2Fc^2^)/3'
_refine_ls_weighting_scheme calc
_refine_ls_wR_factor_gt 0.0781
_refine_ls_wR_factor_ref 0.0854
_reflns_Friedel_coverage 0.000
_reflns_number_gt 1853
_reflns_number_total 2671
_reflns_threshold_expression 'I > 2\s(I)'
_cod_data_source_file c8dt02070a2.cif
_cod_data_source_block complex_1
_cod_depositor_comments 'Adding full bibliography for 7047076--7047081.cif.'
_cod_database_code 7047081
_shelx_shelxl_version_number 2014/7
_shelx_space_group_comment
;
The symmetry employed for this shelxl refinement is uniquely defined
by the following loop, which should always be used as a source of
symmetry information in preference to the above space-group names.
They are only intended as comments.
;

loop_
_space_group_symop_operation_xyz
'x, y, z'
'-x, y+1/2, -z+1/2'
'-x, -y, -z'
'x, -y-1/2, z-1/2'

loop_
_atom_site_label
_atom_site_type_symbol
_atom_site_fract_x
_atom_site_fract_y
_atom_site_fract_z
_atom_site_U_iso_or_equiv
_atom_site_adp_type
_atom_site_occupancy
_atom_site_site_symmetry_order
_atom_site_calc_flag
_atom_site_refinement_flags_posn
_atom_site_refinement_flags_adp
_atom_site_refinement_flags_occupancy
C1 C 0.6611(4) 0.0746(4) 0.9572(5) 0.0113(11) Uani 1 1 d . . .
H1A H 0.6492 0.1111 1.0473 0.014 Uiso 1 1 calc R U .
H1B H 0.6739 -0.0019 0.9784 0.014 Uiso 1 1 calc R U .
C2 C 0.5619(4) 0.0836(4) 0.8637(5) 0.0132(11) Uani 1 1 d . . .
C3 C 0.5330(4) 0.0013(4) 0.7723(6) 0.0217(13) Uani 1 1 d . . .
H3 H 0.5737 -0.0623 0.7725 0.026 Uiso 1 1 calc R U .
C4 C 0.4455(4) 0.0107(5) 0.6806(6) 0.0302(15) Uani 1 1 d . . .
H4 H 0.4257 -0.0457 0.6180 0.036 Uiso 1 1 calc R U .
C5 C 0.3888(5) 0.1027(5) 0.6826(7) 0.0361(17) Uani 1 1 d . . .
C6 C 0.4111(5) 0.1838(5) 0.7737(8) 0.0379(18) Uani 1 1 d . . .
H6 H 0.3677 0.2455 0.7748 0.045 Uiso 1 1 calc R U .
C7 C 0.4985(4) 0.1747(4) 0.8652(7) 0.0266(15) Uani 1 1 d . . .
H7 H 0.5155 0.2308 0.9295 0.032 Uiso 1 1 calc R U .
C8 C 0.7794(4) 0.0721(3) 0.7575(5) 0.0074(11) Uani 1 1 d . . .
H8A H 0.8172 0.1249 0.7013 0.009 Uiso 1 1 calc R U .
H8B H 0.7116 0.0562 0.7065 0.009 Uiso 1 1 calc R U .
C9 C 0.7521(4) 0.2380(3) 0.8854(5) 0.0077(11) Uani 1 1 d . . .
H9A H 0.7283 0.2682 0.9746 0.009 Uiso 1 1 calc R U .
H9B H 0.6997 0.2573 0.8094 0.009 Uiso 1 1 calc R U .
Co1 Co 1.0000 0.0000 0.5000 0.0068(2) Uani 1 2 d S . P
Co2 Co 1.09415(5) -0.09038(5) 0.96397(7) 0.00594(17) Uani 1 1 d . . .
F1 F 0.3044(3) 0.1124(3) 0.5896(5) 0.0646(14) Uani 1 1 d . . .
N1 N 0.7581(3) 0.1204(3) 0.8975(4) 0.0059(9) Uani 1 1 d . . .
O1 O 0.7786(3) -0.1385(2) 0.8149(4) 0.0109(8) Uani 1 1 d . . .
H1 H 0.7899 -0.1723 0.8913 0.016 Uiso 1 1 d R U .
O2 O 0.8948(2) -0.0734(2) 0.6298(3) 0.0084(7) Uani 1 1 d . . .
O3 O 0.9382(2) -0.0302(2) 0.8904(3) 0.0076(7) Uani 1 1 d . . .
O4 O 0.8881(3) 0.2975(2) 0.6881(3) 0.0119(8) Uani 1 1 d . . .
O5 O 0.9590(2) 0.2165(2) 0.9155(3) 0.0083(7) Uani 1 1 d . . .
O6 O 0.8811(2) 0.4073(2) 0.9108(3) 0.0092(7) Uani 1 1 d . . .
O7 O 1.1752(2) 0.0139(2) 0.8362(3) 0.0108(8) Uani 1 1 d . . .
H7A H 1.1722 -0.0130 0.7541 0.016 Uiso 1 1 d R U .
H7B H 1.1408 0.0721 0.8313 0.016 Uiso 1 1 d R U .
O8 O 1.0344(3) 0.1292(2) 0.6443(4) 0.0143(8) Uani 1 1 d . . .
H8C H 1.0523 0.1860 0.6029 0.021 Uiso 1 1 d R U .
H8D H 0.9850 0.1418 0.6987 0.021 Uiso 1 1 d R U .
O9 O 0.8329(3) 0.7169(2) 0.5561(4) 0.0151(8) Uani 1 1 d . . .
H9C H 0.8317 0.7830 0.5765 0.023 Uiso 1 1 d R U .
H9D H 0.8995 0.7139 0.5642 0.023 Uiso 1 1 d R U .
P1 P 0.85562(10) -0.04844(9) 0.77178(13) 0.0058(3) Uani 1 1 d . . .
P2 P 0.87950(10) 0.29616(9) 0.84702(13) 0.0064(3) Uani 1 1 d . . .

loop_
_atom_site_aniso_label
_atom_site_aniso_U_11
_atom_site_aniso_U_22
_atom_site_aniso_U_33
_atom_site_aniso_U_23
_atom_site_aniso_U_13
_atom_site_aniso_U_12
C1 0.014(3) 0.008(3) 0.012(3) 0.000(2) 0.003(2) 0.002(2)
C2 0.008(3) 0.020(3) 0.012(3) 0.002(2) 0.002(2) 0.000(2)
C3 0.013(3) 0.020(3) 0.031(4) 0.000(3) -0.002(3) 0.002(2)
C4 0.019(3) 0.048(4) 0.023(4) 0.003(3) -0.006(3) -0.011(3)
C5 0.015(3) 0.043(4) 0.049(5) 0.025(4) -0.014(3) -0.005(3)
C6 0.015(3) 0.029(4) 0.068(5) 0.022(4) -0.004(3) 0.007(3)
C7 0.014(3) 0.015(3) 0.051(4) 0.003(3) 0.003(3) 0.004(2)
C8 0.013(3) 0.002(2) 0.007(3) -0.0004(19) -0.001(2) -0.003(2)
C9 0.010(3) 0.003(2) 0.011(3) 0.000(2) 0.000(2) 0.001(2)
Co1 0.0089(5) 0.0064(5) 0.0053(5) 0.0006(4) 0.0006(4) 0.0016(4)
Co2 0.0083(4) 0.0055(3) 0.0040(4) -0.0003(3) 0.0002(3) 0.0003(3)
F1 0.031(2) 0.082(3) 0.077(3) 0.039(3) -0.034(2) -0.012(2)
N1 0.006(2) 0.006(2) 0.006(2) 0.0026(16) 0.0017(17) -0.0019(16)
O1 0.0140(19) 0.0111(17) 0.007(2) 0.0054(15) -0.0011(15) -0.0028(14)
O2 0.0138(19) 0.0067(17) 0.0048(18) 0.0017(13) 0.0006(15) 0.0036(14)
O3 0.0078(18) 0.0065(17) 0.0083(19) -0.0009(13) -0.0001(14) 0.0047(13)
O4 0.024(2) 0.0095(17) 0.0025(19) -0.0012(14) 0.0014(15) -0.0055(16)
O5 0.0073(18) 0.0060(16) 0.0117(19) 0.0057(14) 0.0002(14) 0.0013(14)
O6 0.0103(18) 0.0048(16) 0.0120(19) -0.0004(14) -0.0029(15) -0.0014(14)
O7 0.0120(19) 0.0113(17) 0.009(2) 0.0009(15) -0.0011(15) 0.0006(15)
O8 0.021(2) 0.0131(18) 0.009(2) 0.0005(15) 0.0049(16) 0.0013(16)
O9 0.0150(19) 0.0068(17) 0.023(2) -0.0068(15) -0.0032(16) 0.0024(15)
P1 0.0072(7) 0.0056(6) 0.0046(7) -0.0004(5) 0.0003(5) -0.0014(5)
P2 0.0085(7) 0.0062(6) 0.0047(7) 0.0007(5) 0.0008(5) 0.0001(5)

loop_
_atom_type_symbol
_atom_type_description
_atom_type_scat_dispersion_real
_atom_type_scat_dispersion_imag
_atom_type_scat_source
C C 0.0033 0.0016 'International Tables Vol C Tables 4.2.6.8 and 6.1.1.4'
H H 0.0000 0.0000 'International Tables Vol C Tables 4.2.6.8 and 6.1.1.4'
Co Co 0.3494 0.9721 'International Tables Vol C Tables 4.2.6.8 and 6.1.1.4'
F F 0.0171 0.0103 'International Tables Vol C Tables 4.2.6.8 and 6.1.1.4'
N N 0.0061 0.0033 'International Tables Vol C Tables 4.2.6.8 and 6.1.1.4'
O O 0.0106 0.0060 'International Tables Vol C Tables 4.2.6.8 and 6.1.1.4'
P P 0.1023 0.0942 'International Tables Vol C Tables 4.2.6.8 and 6.1.1.4'

loop_
_geom_angle_atom_site_label_1
_geom_angle_atom_site_label_2
_geom_angle_atom_site_label_3
_geom_angle
_geom_angle_site_symmetry_1
_geom_angle_site_symmetry_3
N1 C1 C2 115.5(4) . .
N1 C1 H1A 108.4 . .
C2 C1 H1A 108.4 . .
N1 C1 H1B 108.4 . .
C2 C1 H1B 108.4 . .
H1A C1 H1B 107.5 . .
C3 C2 C7 118.4(5) . .
C3 C2 C1 120.2(4) . .
C7 C2 C1 121.4(5) . .
C2 C3 C4 120.9(5) . .
C2 C3 H3 119.6 . .
C4 C3 H3 119.6 . .
C5 C4 C3 118.3(6) . .
C5 C4 H4 120.8 . .
C3 C4 H4 120.8 . .
C6 C5 C4 123.2(6) . .
C6 C5 F1 118.8(6) . .
C4 C5 F1 118.0(6) . .
C5 C6 C7 118.5(6) . .
C5 C6 H6 120.7 . .
C7 C6 H6 120.7 . .
C6 C7 C2 120.6(6) . .
C6 C7 H7 119.7 . .
C2 C7 H7 119.7 . .
N1 C8 P1 113.0(3) . .
N1 C8 H8A 109.0 . .
P1 C8 H8A 109.0 . .
N1 C8 H8B 109.0 . .
P1 C8 H8B 109.0 . .
H8A C8 H8B 107.8 . .
N1 C9 P2 111.6(3) . .
N1 C9 H9A 109.3 . .
P2 C9 H9A 109.3 . .
N1 C9 H9B 109.3 . .
P2 C9 H9B 109.3 . .
H9A C9 H9B 108.0 . .
O6 Co1 O6 180.0 4_565 2_746
O6 Co1 O2 89.41(12) 4_565 3_756
O6 Co1 O2 90.59(12) 2_746 3_756
O6 Co1 O2 90.59(12) 4_565 .
O6 Co1 O2 89.41(12) 2_746 .
O2 Co1 O2 180.0 3_756 .
O6 Co1 O8 87.88(12) 4_565 .
O6 Co1 O8 92.12(12) 2_746 .
O2 Co1 O8 85.97(12) 3_756 .
O2 Co1 O8 94.03(12) . .
O6 Co1 O8 92.12(12) 4_565 3_756
O6 Co1 O8 87.88(12) 2_746 3_756
O2 Co1 O8 94.03(12) 3_756 3_756
O2 Co1 O8 85.97(12) . 3_756
O8 Co1 O8 180.0 . 3_756
O4 Co2 O5 85.36(12) 2_746 3_757
O4 Co2 O7 86.69(13) 2_746 .
O5 Co2 O7 167.45(12) 3_757 .
O4 Co2 O3 174.19(12) 2_746 3_757
O5 Co2 O3 95.84(12) 3_757 3_757
O7 Co2 O3 93.04(13) . 3_757
O4 Co2 O3 97.99(12) 2_746 .
O5 Co2 O3 96.94(12) 3_757 .
O7 Co2 O3 93.77(12) . .
O3 Co2 O3 76.23(13) 3_757 .
O4 Co2 N1 100.39(13) 2_746 3_757
O5 Co2 N1 80.71(12) 3_757 3_757
O7 Co2 N1 91.21(13) . 3_757
O3 Co2 N1 85.42(13) 3_757 3_757
O3 Co2 N1 161.20(13) . 3_757
C9 N1 C1 111.6(3) . .
C9 N1 C8 110.0(3) . .
C1 N1 C8 111.8(3) . .
C9 N1 Co2 104.4(3) . 3_757
C1 N1 Co2 113.1(3) . 3_757
C8 N1 Co2 105.5(3) . 3_757
P1 O1 H1 120.2 . .
P1 O2 Co1 134.17(19) . .
P1 O3 Co2 116.43(17) . 3_757
P1 O3 Co2 139.78(19) . .
Co2 O3 Co2 103.77(13) 3_757 .
P2 O4 Co2 136.86(19) . 2_756
P2 O5 Co2 119.83(18) . 3_757
P2 O6 Co1 132.55(19) . 2_756
Co2 O7 H7A 106.6 . .
Co2 O7 H7B 107.4 . .
H7A O7 H7B 106.8 . .
Co1 O8 H8C 112.6 . .
Co1 O8 H8D 113.2 . .
H8C O8 H8D 110.5 . .
H9C O9 H9D 92.9 . .
O2 P1 O3 116.82(19) . .
O2 P1 O1 109.12(18) . .
O3 P1 O1 109.52(19) . .
O2 P1 C8 108.1(2) . .
O3 P1 C8 106.42(19) . .
O1 P1 C8 106.3(2) . .
O6 P2 O4 112.78(18) . .
O6 P2 O5 115.33(18) . .
O4 P2 O5 110.42(19) . .
O6 P2 C9 106.19(19) . .
O4 P2 C9 108.1(2) . .
O5 P2 C9 103.26(19) . .

loop_
_geom_bond_atom_site_label_1
_geom_bond_atom_site_label_2
_geom_bond_distance
_geom_bond_site_symmetry_2
C1 N1 1.500(6) .
C1 C2 1.515(6) .
C1 H1A 0.9900 .
C1 H1B 0.9900 .
C2 C3 1.385(7) .
C2 C7 1.399(7) .
C3 C4 1.388(7) .
C3 H3 0.9500 .
C4 C5 1.361(8) .
C4 H4 0.9500 .
C5 C6 1.356(9) .
C5 F1 1.365(7) .
C6 C7 1.386(8) .
C6 H6 0.9500 .
C7 H7 0.9500 .
C8 N1 1.500(6) .
C8 P1 1.796(4) .
C8 H8A 0.9900 .
C8 H8B 0.9900 .
C9 N1 1.478(5) .
C9 P2 1.834(5) .
C9 H9A 0.9900 .
C9 H9B 0.9900 .
Co1 O6 2.059(3) 4_565
Co1 O6 2.059(3) 2_746
Co1 O2 2.081(3) 3_756
Co1 O2 2.081(3) .
Co1 O8 2.152(3) .
Co1 O8 2.152(3) 3_756
Co2 O4 2.036(3) 2_746
Co2 O5 2.084(3) 3_757
Co2 O7 2.091(3) .
Co2 O3 2.104(3) 3_757
Co2 O3 2.209(3) .
Co2 N1 2.277(4) 3_757
N1 Co2 2.277(4) 3_757
O1 P1 1.563(3) .
O1 H1 0.8475 .
O2 P1 1.496(3) .
O3 P1 1.522(3) .
O3 Co2 2.104(3) 3_757
O4 P2 1.522(3) .
O4 Co2 2.036(3) 2_756
O5 P2 1.543(3) .
O5 Co2 2.084(3) 3_757
O6 P2 1.518(3) .
O6 Co1 2.059(3) 2_756
O7 H7A 0.8500 .
O7 H7B 0.8500 .
O8 H8C 0.8500 .
O8 H8D 0.8500 .
O9 H9C 0.8499 .
O9 H9D 0.8500 .

loop_
_geom_hbond_atom_site_label_D
_geom_hbond_atom_site_label_H
_geom_hbond_atom_site_label_A
_geom_hbond_distance_DH
_geom_hbond_distance_HA
_geom_hbond_distance_DA
_geom_hbond_angle_DHA
_geom_hbond_site_symmetry_A
O9 H9D O5 0.85 1.81 2.655(4) 176.3 2_756
O9 H9C O2 0.85 2.02 2.819(4) 155.6 1_565
O9 H9C O1 0.85 2.59 3.159(5) 125.3 1_565
O9 H9C F1 0.85 2.64 3.052(5) 111.4 3_666
O8 H8D O5 0.85 2.30 3.003(5) 139.9 .
O8 H8D O4 0.85 2.31 2.858(4) 122.9 .
O8 H8C O9 0.85 2.47 3.244(5) 151.0 3_766
O8 H8C O5 0.85 2.42 3.032(5) 129.0 4_565
O7 H7B O9 0.85 2.12 2.743(4) 129.4 2_746
O7 H7B O8 0.85 2.30 2.883(4) 126.3 .
O7 H7A O6 0.85 1.95 2.767(4) 159.9 2_746
O1 H1 O9 0.85 1.73 2.560(5) 166.5 4_566

loop_
_geom_torsion_atom_site_label_1
_geom_torsion_atom_site_label_2
_geom_torsion_atom_site_label_3
_geom_torsion_atom_site_label_4
_geom_torsion
_geom_torsion_site_symmetry_1
_geom_torsion_site_symmetry_4
N1 C1 C2 C3 92.1(6) . .
N1 C1 C2 C7 -86.7(6) . .
C7 C2 C3 C4 2.4(8) . .
C1 C2 C3 C4 -176.5(5) . .
C2 C3 C4 C5 0.0(9) . .
C3 C4 C5 C6 -2.8(10) . .
C3 C4 C5 F1 178.3(5) . .
C4 C5 C6 C7 2.9(10) . .
F1 C5 C6 C7 -178.2(5) . .
C5 C6 C7 C2 -0.3(9) . .
C3 C2 C7 C6 -2.3(8) . .
C1 C2 C7 C6 176.6(5) . .
P2 C9 N1 C1 168.4(3) . .
P2 C9 N1 C8 -66.9(4) . .
P2 C9 N1 Co2 45.9(3) . 3_757
C2 C1 N1 C9 67.8(5) . .
C2 C1 N1 C8 -56.0(5) . .
C2 C1 N1 Co2 -174.9(3) . 3_757
P1 C8 N1 C9 148.1(3) . .
P1 C8 N1 C1 -87.3(4) . .
P1 C8 N1 Co2 36.1(3) . 3_757
Co1 O2 P1 O3 -53.2(3) . .
Co1 O2 P1 O1 -178.1(2) . .
Co1 O2 P1 C8 66.7(3) . .
Co2 O3 P1 O2 141.90(18) 3_757 .
Co2 O3 P1 O2 -36.2(4) . .
Co2 O3 P1 O1 -93.4(2) 3_757 .
Co2 O3 P1 O1 88.4(3) . .
Co2 O3 P1 C8 21.1(3) 3_757 .
Co2 O3 P1 C8 -157.0(3) . .
N1 C8 P1 O2 -165.7(3) . .
N1 C8 P1 O3 -39.5(4) . .
N1 C8 P1 O1 77.2(3) . .
Co1 O6 P2 O4 -94.6(3) 2_756 .
Co1 O6 P2 O5 33.6(3) 2_756 .
Co1 O6 P2 C9 147.3(3) 2_756 .
Co2 O4 P2 O6 2.3(4) 2_756 .
Co2 O4 P2 O5 -128.3(3) 2_756 .
Co2 O4 P2 C9 119.4(3) 2_756 .
Co2 O5 P2 O6 109.4(2) 3_757 .
Co2 O5 P2 O4 -121.3(2) 3_757 .
Co2 O5 P2 C9 -6.0(3) 3_757 .
N1 C9 P2 O6 -150.8(3) . .
N1 C9 P2 O4 88.0(3) . .
N1 C9 P2 O5 -29.0(4) . .
